data_7110163
loop_
_publ_author_name
'Pengfei Ai'
'Andreas A. Danopoulos'
'Pierre Braunstein'
'Kirill Yu. Monakhovc'

_publ_section_title
;
 A novel, rigid diphosphine with an active NHC spacer; di- and trinuclear
 complexes of d10 coinage metals
;
_journal_name_full Chem.Commun.
_journal_page_first 103
_journal_paper_doi 10.1039/c3cc47370h
_journal_volume 50
_journal_year 2013
_chemical_formula_moiety 'C19 H38 N2 P2'
_chemical_formula_sum 'C19 H38 N2 P2'
_chemical_formula_weight 356.45
_chemical_name_systematic
;
 ?
;
_space_group_IT_number 15
_symmetry_cell_setting monoclinic
_symmetry_space_group_name_Hall '-C 2yc'
_symmetry_space_group_name_H-M 'C 1 2/c 1'
_atom_sites_solution_hydrogens geom
_atom_sites_solution_primary direct
_atom_sites_solution_secondary difmap
_audit_creation_method SHELXL-97
_cell_angle_alpha 90.00
_cell_angle_beta 108.7810(10)
_cell_angle_gamma 90.00
_cell_formula_units_Z 8
_cell_length_a 23.8815(12)
_cell_length_b 12.4951(6)
_cell_length_c 15.9372(8)
_cell_measurement_reflns_used 9831
_cell_measurement_temperature 173(2)
_cell_measurement_theta_max 30.05
_cell_measurement_theta_min 2.70
_cell_volume 4502.5(4)
_computing_cell_refinement 'Bruker SAINT'
_computing_data_collection 'Bruker APEX2'
_computing_data_reduction 'Bruker SAINT'
_computing_molecular_graphics 'Bruker SHELXTL'
_computing_publication_material 'Bruker SHELXTL'
_computing_structure_refinement 'SHELXL-97 (Sheldrick, 2008)'
_computing_structure_solution 'SHELXS-97 (Sheldrick, 2008)'
_diffrn_ambient_temperature 173(2)
_diffrn_measured_fraction_theta_full 0.998
_diffrn_measured_fraction_theta_max 0.998
_diffrn_measurement_device_type 'Bruker APEX-II CCD'
_diffrn_measurement_method '\f and \w scans'
_diffrn_radiation_monochromator graphite
_diffrn_radiation_source 'fine-focus sealed tube'
_diffrn_radiation_type MoK\a
_diffrn_radiation_wavelength 0.71073
_diffrn_reflns_av_R_equivalents 0.0294
_diffrn_reflns_av_sigmaI/netI 0.0181
_diffrn_reflns_limit_h_max 33
_diffrn_reflns_limit_h_min -33
_diffrn_reflns_limit_k_max 17
_diffrn_reflns_limit_k_min -17
_diffrn_reflns_limit_l_max 22
_diffrn_reflns_limit_l_min -21
_diffrn_reflns_number 48197
_diffrn_reflns_theta_full 30.07
_diffrn_reflns_theta_max 30.07
_diffrn_reflns_theta_min 1.80
_exptl_absorpt_coefficient_mu 0.196
_exptl_absorpt_correction_T_max 0.9436
_exptl_absorpt_correction_T_min 0.9085
_exptl_absorpt_correction_type multi-scan
_exptl_absorpt_process_details sadabs
_exptl_crystal_colour colourless
_exptl_crystal_density_diffrn 1.052
_exptl_crystal_density_method 'not measured'
_exptl_crystal_description block
_exptl_crystal_F_000 1568
_exptl_crystal_size_max 0.50
_exptl_crystal_size_mid 0.40
_exptl_crystal_size_min 0.30
_refine_diff_density_max 0.596
_refine_diff_density_min -0.207
_refine_diff_density_rms 0.052
_refine_ls_extinction_method none
_refine_ls_goodness_of_fit_ref 1.107
_refine_ls_hydrogen_treatment constr
_refine_ls_matrix_type full
_refine_ls_number_parameters 220
_refine_ls_number_reflns 6585
_refine_ls_number_restraints 0
_refine_ls_restrained_S_all 1.107
_refine_ls_R_factor_all 0.0581
_refine_ls_R_factor_gt 0.0436
_refine_ls_shift/su_max 0.001
_refine_ls_shift/su_mean 0.000
_refine_ls_structure_factor_coef Fsqd
_refine_ls_weighting_details 'calc w=1/[\s^2^(Fo^2^)+(0.0475P)^2^+3.9061P] where P=(Fo^2^+2Fc^2^)/3'
_refine_ls_weighting_scheme calc
_refine_ls_wR_factor_gt 0.1054
_refine_ls_wR_factor_ref 0.1160
_reflns_number_gt 5390
_reflns_number_total 6585
_reflns_threshold_expression I>2\s(I)
_cod_data_source_file c3cc47370h.txt
_cod_data_source_block pbad130228
_cod_original_sg_symbol_H-M 'C 2/c'
_cod_database_code 7110163

loop_
_symmetry_equiv_pos_as_xyz
'x, y, z'
'-x, y, -z+1/2'
'x+1/2, y+1/2, z'
'-x+1/2, y+1/2, -z+1/2'
'-x, -y, -z'
'x, -y, z-1/2'
'-x+1/2, -y+1/2, -z'
'x+1/2, -y+1/2, z-1/2'

loop_
_atom_site_label
_atom_site_type_symbol
_atom_site_fract_x
_atom_site_fract_y
_atom_site_fract_z
_atom_site_U_iso_or_equiv
_atom_site_adp_type
_atom_site_occupancy
_atom_site_symmetry_multiplicity
_atom_site_calc_flag
_atom_site_refinement_flags
C1 C 0.85870(6) 0.37524(9) 0.89032(9) 0.0242(3) Uani 1 1 d .
C2 C 0.76990(6) 0.41396(11) 0.78326(11) 0.0347(3) Uani 1 1 d .
H2 H 0.7381 0.4540 0.7448 0.042 Uiso 1 1 calc R
C3 C 0.77431(6) 0.30705(11) 0.78913(11) 0.0359(3) Uani 1 1 d .
H3 H 0.7461 0.2567 0.7556 0.043 Uiso 1 1 calc R
C4 C 0.89743(7) 0.61501(11) 0.82000(10) 0.0325(3) Uani 1 1 d .
C5 C 0.90847(8) 0.73601(13) 0.82156(14) 0.0487(4) Uani 1 1 d .
H5A H 0.9228 0.7610 0.8831 0.073 Uiso 1 1 calc R
H5B H 0.8715 0.7729 0.7898 0.073 Uiso 1 1 calc R
H5C H 0.9382 0.7515 0.7927 0.073 Uiso 1 1 calc R
C6 C 0.87671(12) 0.5786(2) 0.72321(14) 0.0683(7) Uani 1 1 d .
H6A H 0.8389 0.6130 0.6916 0.102 Uiso 1 1 calc R
H6B H 0.8716 0.5007 0.7206 0.102 Uiso 1 1 calc R
H6C H 0.9063 0.5987 0.6954 0.102 Uiso 1 1 calc R
C7 C 0.95496(8) 0.55779(15) 0.87057(16) 0.0546(5) Uani 1 1 d .
H7A H 0.9834 0.5655 0.8382 0.082 Uiso 1 1 calc R
H7B H 0.9469 0.4817 0.8762 0.082 Uiso 1 1 calc R
H7C H 0.9715 0.5895 0.9297 0.082 Uiso 1 1 calc R
C8 C 0.84595(7) 0.61727(11) 0.97647(10) 0.0320(3) Uani 1 1 d .
C9 C 0.90483(8) 0.57863(14) 1.04042(11) 0.0456(4) Uani 1 1 d .
H9A H 0.9372 0.6189 1.0301 0.068 Uiso 1 1 calc R
H9B H 0.9097 0.5022 1.0307 0.068 Uiso 1 1 calc R
H9C H 0.9054 0.5899 1.1015 0.068 Uiso 1 1 calc R
C10 C 0.79550(9) 0.56162(18) 0.99921(14) 0.0548(5) Uani 1 1 d .
H10A H 0.8005 0.4839 0.9978 0.082 Uiso 1 1 calc R
H10B H 0.7576 0.5820 0.9558 0.082 Uiso 1 1 calc R
H10C H 0.7961 0.5834 1.0586 0.082 Uiso 1 1 calc R
C11 C 0.84032(11) 0.73867(13) 0.98646(14) 0.0589(6) Uani 1 1 d .
H11A H 0.8408 0.7550 1.0469 0.088 Uiso 1 1 calc R
H11B H 0.8030 0.7636 0.9440 0.088 Uiso 1 1 calc R
H11C H 0.8735 0.7749 0.9749 0.088 Uiso 1 1 calc R
C12 C 0.91437(7) 0.14244(11) 0.83393(12) 0.0375(3) Uani 1 1 d .
C13 C 0.96741(9) 0.21481(17) 0.87577(17) 0.0610(6) Uani 1 1 d .
H13A H 0.9890 0.1890 0.9355 0.092 Uiso 1 1 calc R
H13B H 0.9537 0.2881 0.8792 0.092 Uiso 1 1 calc R
H13C H 0.9936 0.2138 0.8395 0.092 Uiso 1 1 calc R
C14 C 0.88799(13) 0.1722(2) 0.73557(15) 0.0756(7) Uani 1 1 d .
H14A H 0.9163 0.1542 0.7048 0.113 Uiso 1 1 calc R
H14B H 0.8796 0.2491 0.7301 0.113 Uiso 1 1 calc R
H14C H 0.8512 0.1321 0.7090 0.113 Uiso 1 1 calc R
C15 C 0.93443(11) 0.02567(15) 0.8404(2) 0.0723(7) Uani 1 1 d .
H15A H 0.9630 0.0164 0.8085 0.109 Uiso 1 1 calc R
H15B H 0.9001 -0.0206 0.8140 0.109 Uiso 1 1 calc R
H15C H 0.9530 0.0063 0.9028 0.109 Uiso 1 1 calc R
C16 C 0.87337(7) 0.14322(11) 1.00076(11) 0.0343(3) Uani 1 1 d .
C17 C 0.88053(11) 0.02368(14) 1.02443(15) 0.0603(6) Uani 1 1 d .
H17A H 0.9149 -0.0047 1.0110 0.090 Uiso 1 1 calc R
H17B H 0.8449 -0.0150 0.9897 0.090 Uiso 1 1 calc R
H17C H 0.8863 0.0146 1.0877 0.090 Uiso 1 1 calc R
C18 C 0.92857(9) 0.20357(15) 1.05525(12) 0.0515(5) Uani 1 1 d .
H18A H 0.9256 0.2785 1.0363 0.077 Uiso 1 1 calc R
H18B H 0.9636 0.1710 1.0464 0.077 Uiso 1 1 calc R
H18C H 0.9321 0.2000 1.1182 0.077 Uiso 1 1 calc R
C19 C 0.82036(10) 0.18594(19) 1.02496(16) 0.0607(5) Uani 1 1 d .
H19A H 0.8251 0.1676 1.0866 0.091 Uiso 1 1 calc R
H19B H 0.7839 0.1536 0.9858 0.091 Uiso 1 1 calc R
H19C H 0.8182 0.2639 1.0179 0.091 Uiso 1 1 calc R
N1 N 0.82144(4) 0.45504(8) 0.84497(7) 0.0237(2) Uani 1 1 d .
N2 N 0.82832(5) 0.28370(8) 0.85404(8) 0.0249(2) Uani 1 1 d .
P1 P 0.830677(15) 0.59369(2) 0.85532(2) 0.02433(9) Uani 1 1 d .
P2 P 0.849838(15) 0.14980(3) 0.87659(3) 0.02728(9) Uani 1 1 d .

loop_
_atom_site_aniso_label
_atom_site_aniso_U_11
_atom_site_aniso_U_22
_atom_site_aniso_U_33
_atom_site_aniso_U_23
_atom_site_aniso_U_13
_atom_site_aniso_U_12
C1 0.0232(6) 0.0123(5) 0.0313(7) -0.0009(4) 0.0006(5) -0.0007(4)
C2 0.0247(6) 0.0239(6) 0.0409(8) -0.0010(6) -0.0097(6) -0.0007(5)
C3 0.0255(6) 0.0236(6) 0.0445(8) -0.0040(6) -0.0084(6) -0.0038(5)
C4 0.0390(7) 0.0222(6) 0.0370(8) 0.0033(5) 0.0132(6) -0.0036(5)
C5 0.0491(10) 0.0273(7) 0.0672(12) 0.0108(7) 0.0151(9) -0.0087(7)
C6 0.0999(18) 0.0702(14) 0.0480(11) -0.0151(10) 0.0423(13) -0.0275(13)
C7 0.0381(9) 0.0416(9) 0.0913(16) 0.0187(10) 0.0308(10) 0.0064(7)
C8 0.0428(8) 0.0214(6) 0.0300(7) -0.0028(5) 0.0092(6) 0.0014(5)
C9 0.0534(10) 0.0418(9) 0.0295(8) -0.0013(6) -0.0036(7) -0.0006(7)
C10 0.0581(11) 0.0599(12) 0.0567(12) -0.0031(9) 0.0328(10) -0.0022(9)
C11 0.0996(17) 0.0266(8) 0.0480(11) -0.0100(7) 0.0202(11) 0.0113(9)
C12 0.0432(8) 0.0238(6) 0.0503(9) -0.0059(6) 0.0219(7) 0.0030(6)
C13 0.0467(10) 0.0516(11) 0.0991(17) -0.0201(11) 0.0436(11) -0.0112(8)
C14 0.0951(18) 0.0921(18) 0.0505(12) -0.0013(12) 0.0383(13) 0.0144(15)
C15 0.0750(15) 0.0307(9) 0.128(2) -0.0082(11) 0.0553(15) 0.0135(9)
C16 0.0403(8) 0.0230(6) 0.0395(8) 0.0072(5) 0.0128(6) 0.0014(5)
C17 0.0823(15) 0.0291(8) 0.0655(13) 0.0189(8) 0.0181(11) 0.0038(9)
C18 0.0592(11) 0.0450(9) 0.0376(9) 0.0020(7) -0.0022(8) -0.0046(8)
C19 0.0697(13) 0.0600(12) 0.0673(14) 0.0091(10) 0.0432(12) 0.0080(10)
N1 0.0208(5) 0.0145(4) 0.0289(6) -0.0005(4) -0.0014(4) -0.0001(3)
N2 0.0211(5) 0.0138(4) 0.0330(6) -0.0023(4) -0.0009(4) -0.0020(4)
P1 0.02556(16) 0.01314(14) 0.02781(17) 0.00112(11) -0.00042(12) 0.00257(11)
P2 0.02556(16) 0.01305(14) 0.0387(2) -0.00236(12) 0.00409(14) -0.00247(11)

loop_
_atom_type_symbol
_atom_type_description
_atom_type_scat_dispersion_real
_atom_type_scat_dispersion_imag
_atom_type_scat_source
C C 0.0033 0.0016 'International Tables Vol C Tables 4.2.6.8 and 6.1.1.4'
H H 0.0000 0.0000 'International Tables Vol C Tables 4.2.6.8 and 6.1.1.4'
N N 0.0061 0.0033 'International Tables Vol C Tables 4.2.6.8 and 6.1.1.4'
P P 0.1023 0.0942 'International Tables Vol C Tables 4.2.6.8 and 6.1.1.4'

loop_
_geom_angle_atom_site_label_1
_geom_angle_atom_site_label_2
_geom_angle_atom_site_label_3
_geom_angle
N1 C1 N2 102.54(10)
C3 C2 N1 106.51(11)
C3 C2 H2 126.7
N1 C2 H2 126.7
C2 C3 N2 106.99(11)
C2 C3 H3 126.5
N2 C3 H3 126.5
C7 C4 C6 109.68(17)
C7 C4 C5 109.39(14)
C6 C4 C5 107.92(15)
C7 C4 P1 118.86(11)
C6 C4 P1 103.33(12)
C5 C4 P1 107.09(11)
C4 C5 H5A 109.5
C4 C5 H5B 109.5
H5A C5 H5B 109.5
C4 C5 H5C 109.5
H5A C5 H5C 109.5
H5B C5 H5C 109.5
C4 C6 H6A 109.5
C4 C6 H6B 109.5
H6A C6 H6B 109.5
C4 C6 H6C 109.5
H6A C6 H6C 109.5
H6B C6 H6C 109.5
C4 C7 H7A 109.5
C4 C7 H7B 109.5
H7A C7 H7B 109.5
C4 C7 H7C 109.5
H7A C7 H7C 109.5
H7B C7 H7C 109.5
C9 C8 C10 108.92(15)
C9 C8 C11 109.64(14)
C10 C8 C11 108.78(16)
C9 C8 P1 118.14(11)
C10 C8 P1 105.43(12)
C11 C8 P1 105.57(11)
C8 C9 H9A 109.5
C8 C9 H9B 109.5
H9A C9 H9B 109.5
C8 C9 H9C 109.5
H9A C9 H9C 109.5
H9B C9 H9C 109.5
C8 C10 H10A 109.5
C8 C10 H10B 109.5
H10A C10 H10B 109.5
C8 C10 H10C 109.5
H10A C10 H10C 109.5
H10B C10 H10C 109.5
C8 C11 H11A 109.5
C8 C11 H11B 109.5
H11A C11 H11B 109.5
C8 C11 H11C 109.5
H11A C11 H11C 109.5
H11B C11 H11C 109.5
C13 C12 C15 109.78(17)
C13 C12 C14 108.26(18)
C15 C12 C14 108.42(18)
C13 C12 P2 118.45(12)
C15 C12 P2 107.38(12)
C14 C12 P2 104.08(14)
C12 C13 H13A 109.5
C12 C13 H13B 109.5
H13A C13 H13B 109.5
C12 C13 H13C 109.5
H13A C13 H13C 109.5
H13B C13 H13C 109.5
C12 C14 H14A 109.5
C12 C14 H14B 109.5
H14A C14 H14B 109.5
C12 C14 H14C 109.5
H14A C14 H14C 109.5
H14B C14 H14C 109.5
C12 C15 H15A 109.5
C12 C15 H15B 109.5
H15A C15 H15B 109.5
C12 C15 H15C 109.5
H15A C15 H15C 109.5
H15B C15 H15C 109.5
C18 C16 C19 108.49(16)
C18 C16 C17 109.49(15)
C19 C16 C17 108.20(15)
C18 C16 P2 119.31(12)
C19 C16 P2 105.00(12)
C17 C16 P2 105.86(12)
C16 C17 H17A 109.5
C16 C17 H17B 109.5
H17A C17 H17B 109.5
C16 C17 H17C 109.5
H17A C17 H17C 109.5
H17B C17 H17C 109.5
C16 C18 H18A 109.5
C16 C18 H18B 109.5
H18A C18 H18B 109.5
C16 C18 H18C 109.5
H18A C18 H18C 109.5
H18B C18 H18C 109.5
C16 C19 H19A 109.5
C16 C19 H19B 109.5
H19A C19 H19B 109.5
C16 C19 H19C 109.5
H19A C19 H19C 109.5
H19B C19 H19C 109.5
C1 N1 C2 112.10(10)
C1 N1 P1 128.91(8)
C2 N1 P1 119.00(9)
C1 N2 C3 111.86(10)
C1 N2 P2 128.77(9)
C3 N2 P2 119.33(9)
N1 P1 C8 103.32(6)
N1 P1 C4 101.91(6)
C8 P1 C4 112.71(7)
N2 P2 C12 101.14(6)
N2 P2 C16 103.09(6)
C12 P2 C16 112.20(8)

loop_
_geom_bond_atom_site_label_1
_geom_bond_atom_site_label_2
_geom_bond_distance
C1 N1 1.3763(15)
C1 N2 1.3779(14)
C2 C3 1.3409(19)
C2 N1 1.4023(16)
C2 H2 0.9500
C3 N2 1.3999(17)
C3 H3 0.9500
C4 C7 1.528(2)
C4 C6 1.530(3)
C4 C5 1.534(2)
C4 P1 1.8728(16)
C5 H5A 0.9800
C5 H5B 0.9800
C5 H5C 0.9800
C6 H6A 0.9800
C6 H6B 0.9800
C6 H6C 0.9800
C7 H7A 0.9800
C7 H7B 0.9800
C7 H7C 0.9800
C8 C9 1.525(2)
C8 C10 1.532(2)
C8 C11 1.536(2)
C8 P1 1.8693(15)
C9 H9A 0.9800
C9 H9B 0.9800
C9 H9C 0.9800
C10 H10A 0.9800
C10 H10B 0.9800
C10 H10C 0.9800
C11 H11A 0.9800
C11 H11B 0.9800
C11 H11C 0.9800
C12 C13 1.524(2)
C12 C15 1.529(2)
C12 C14 1.535(3)
C12 P2 1.8762(16)
C13 H13A 0.9800
C13 H13B 0.9800
C13 H13C 0.9800
C14 H14A 0.9800
C14 H14B 0.9800
C14 H14C 0.9800
C15 H15A 0.9800
C15 H15B 0.9800
C15 H15C 0.9800
C16 C18 1.524(2)
C16 C19 1.533(3)
C16 C17 1.537(2)
C16 P2 1.8769(17)
C17 H17A 0.9800
C17 H17B 0.9800
C17 H17C 0.9800
C18 H18A 0.9800
C18 H18B 0.9800
C18 H18C 0.9800
C19 H19A 0.9800
C19 H19B 0.9800
C19 H19C 0.9800
N1 P1 1.7475(10)
N2 P2 1.7531(11)

loop_
_geom_torsion_atom_site_label_1
_geom_torsion_atom_site_label_2
_geom_torsion_atom_site_label_3
_geom_torsion_atom_site_label_4
_geom_torsion
N1 C2 C3 N2 -0.07(18)
N2 C1 N1 C2 0.23(16)
N2 C1 N1 P1 -179.88(10)
C3 C2 N1 C1 -0.10(18)
C3 C2 N1 P1 179.99(11)
N1 C1 N2 C3 -0.27(16)
N1 C1 N2 P2 177.61(10)
C2 C3 N2 C1 0.23(19)
C2 C3 N2 P2 -177.88(12)
C1 N1 P1 C8 -53.44(14)
C2 N1 P1 C8 126.46(12)
C1 N1 P1 C4 63.66(14)
C2 N1 P1 C4 -116.45(12)
C9 C8 P1 N1 69.66(13)
C10 C8 P1 N1 -52.28(12)
C11 C8 P1 N1 -167.34(13)
C9 C8 P1 C4 -39.56(14)
C10 C8 P1 C4 -161.49(11)
C11 C8 P1 C4 83.44(14)
C7 C4 P1 N1 -58.41(14)
C6 C4 P1 N1 63.31(13)
C5 C4 P1 N1 177.12(11)
C7 C4 P1 C8 51.69(15)
C6 C4 P1 C8 173.41(12)
C5 C4 P1 C8 -72.78(13)
C1 N2 P2 C12 -66.01(14)
C3 N2 P2 C12 111.74(13)
C1 N2 P2 C16 50.17(14)
C3 N2 P2 C16 -132.08(12)
C13 C12 P2 N2 60.79(16)
C15 C12 P2 N2 -174.26(14)
C14 C12 P2 N2 -59.43(14)
C13 C12 P2 C16 -48.46(17)
C15 C12 P2 C16 76.49(16)
C14 C12 P2 C16 -168.68(14)
C18 C16 P2 N2 -67.61(14)
C19 C16 P2 N2 54.19(12)
C17 C16 P2 N2 168.54(12)
C18 C16 P2 C12 40.40(15)
C19 C16 P2 C12 162.19(12)
C17 C16 P2 C12 -83.46(13)
